data_7015560
loop_
_publ_author_name
'Singh, Nem'
'Elias, Anil J.'

_publ_section_title
;
 Palladacycles of novel bisoxazoline chelating ligands based on the
 dimeric cyclobutadiene linked cobalt sandwich compound
 [(\h5-Cp)Co(\h4-C4Ph3)]2.
;
_journal_issue 18
_journal_name_full 'Dalton transactions (Cambridge, England : 2003)'
_journal_page_first 4882
_journal_page_last 4891
_journal_paper_doi 10.1039/c0dt01737j
_journal_volume 40
_journal_year 2011
_chemical_formula_moiety 'C58 H44 Co2 O4'
_chemical_formula_sum 'C58 H44 Co2 O4'
_chemical_formula_weight 922.79
_chemical_name_systematic
;
?
;
_space_group_IT_number 14
_symmetry_cell_setting monoclinic
_symmetry_space_group_name_Hall '-P 2yn'
_symmetry_space_group_name_H-M 'P 1 21/n 1'
_atom_sites_solution_hydrogens geom
_atom_sites_solution_primary direct
_atom_sites_solution_secondary difmap
_audit_creation_method SHELXL-97
_cell_angle_alpha 90.00
_cell_angle_beta 96.526(4)
_cell_angle_gamma 90.00
_cell_formula_units_Z 2
_cell_length_a 13.454(3)
_cell_length_b 11.491(2)
_cell_length_c 13.887(3)
_cell_measurement_reflns_used 2072
_cell_measurement_temperature 100(2)
_cell_measurement_theta_max 23.92
_cell_measurement_theta_min 2.31
_cell_volume 2133.0(8)
_computing_cell_refinement 'Bruker SMART'
_computing_data_collection 'Bruker SMART'
_computing_data_reduction 'Bruker SAINT'
_computing_molecular_graphics 'Bruker SHELXTL'
_computing_publication_material 'Bruker SHELXTL'
_computing_structure_refinement 'SHELXL-97 (Sheldrick, 1997)'
_computing_structure_solution 'SHELXS-97 (Sheldrick, 1990)'
_diffrn_ambient_temperature 100(2)
_diffrn_measured_fraction_theta_full 0.993
_diffrn_measured_fraction_theta_max 0.993
_diffrn_measurement_device_type 'CCD area detector'
_diffrn_measurement_method 'phi and omega scans'
_diffrn_radiation_monochromator graphite
_diffrn_radiation_source 'fine-focus sealed tube'
_diffrn_radiation_type MoK\a
_diffrn_radiation_wavelength 0.71073
_diffrn_reflns_av_R_equivalents 0.0506
_diffrn_reflns_av_sigmaI/netI 0.0673
_diffrn_reflns_limit_h_max 16
_diffrn_reflns_limit_h_min -16
_diffrn_reflns_limit_k_max 13
_diffrn_reflns_limit_k_min -13
_diffrn_reflns_limit_l_max 16
_diffrn_reflns_limit_l_min -11
_diffrn_reflns_number 10821
_diffrn_reflns_theta_full 25.50
_diffrn_reflns_theta_max 25.50
_diffrn_reflns_theta_min 2.00
_exptl_absorpt_coefficient_mu 0.829
_exptl_absorpt_correction_T_max 0.932
_exptl_absorpt_correction_T_min 0.829
_exptl_absorpt_correction_type multi-scan
_exptl_absorpt_process_details '(SADABS; Bruker, 2000)'
_exptl_crystal_colour red
_exptl_crystal_density_diffrn 1.437
_exptl_crystal_density_method 'not measured'
_exptl_crystal_description block
_exptl_crystal_F_000 956.0
_exptl_crystal_size_max 0.268
_exptl_crystal_size_mid 0.175
_exptl_crystal_size_min 0.085
_refine_diff_density_max 0.741
_refine_diff_density_min -0.370
_refine_diff_density_rms 0.080
_refine_ls_extinction_method none
_refine_ls_goodness_of_fit_ref 1.093
_refine_ls_hydrogen_treatment constr
_refine_ls_matrix_type full
_refine_ls_number_parameters 290
_refine_ls_number_reflns 3944
_refine_ls_number_restraints 0
_refine_ls_restrained_S_all 1.093
_refine_ls_R_factor_all 0.0798
_refine_ls_R_factor_gt 0.0580
_refine_ls_shift/su_max 0.001
_refine_ls_shift/su_mean 0.000
_refine_ls_structure_factor_coef Fsqd
_refine_ls_weighting_details 'calc w=1/[\s^2^(Fo^2^)+(0.0614P)^2^+0.4706P] where P=(Fo^2^+2Fc^2^)/3'
_refine_ls_weighting_scheme calc
_refine_ls_wR_factor_gt 0.1241
_refine_ls_wR_factor_ref 0.1318
_reflns_number_gt 3069
_reflns_number_total 3944
_reflns_threshold_expression >2sigma(I)
_cod_data_source_file c0dt01737j.txt
_cod_data_source_block 1
_cod_depositor_comments
;
The following automatic conversions were performed:
'_symmetry_cell_setting' value 'Monoclinic' changed to 'monoclinic'
according to '/home/saulius/struct/CIF-dictionaries/cif_core.dic'
dictionary named 'cif_core.dic' version 2.4.1 from 2010-06-29.

Automatic conversion script
Id: cif_fix_enum 1555 2011-01-17 13:19:09Z saulius 
;
_cod_original_cell_volume 2133.0(7)
_cod_original_sg_symbol_Hall -P2yn
_cod_original_sg_symbol_H-M P2(1)/n
_cod_database_code 7015560

loop_
_symmetry_equiv_pos_as_xyz
'x, y, z'
'-x+1/2, y+1/2, -z+1/2'
'-x, -y, -z'
'x-1/2, -y-1/2, z-1/2'

loop_
_atom_site_label
_atom_site_type_symbol
_atom_site_fract_x
_atom_site_fract_y
_atom_site_fract_z
_atom_site_U_iso_or_equiv
_atom_site_adp_type
_atom_site_occupancy
_atom_site_symmetry_multiplicity
_atom_site_calc_flag
_atom_site_refinement_flags
_atom_site_disorder_assembly
_atom_site_disorder_group
Co1 Co 0.62352(3) 0.03511(4) 0.88325(4) 0.02238(18) Uani 1 1 d . . .
O1 O 0.6747(2) -0.0911(3) 0.6353(2) 0.0416(7) Uani 1 1 d . . .
O2 O 0.71191(19) 0.1004(2) 0.6443(2) 0.0378(7) Uani 1 1 d . . .
C1 C 0.7246(2) -0.0047(3) 0.7877(3) 0.0261(9) Uani 1 1 d . . .
C2 C 0.7138(2) -0.1025(3) 0.8496(3) 0.0298(9) Uani 1 1 d . . .
H2 H 0.6910 -0.1805 0.8288 0.036 Uiso 1 1 calc R . .
C3 C 0.7423(2) -0.0665(3) 0.9460(3) 0.0291(9) Uani 1 1 d . . .
H3 H 0.7416 -0.1151 1.0039 0.035 Uiso 1 1 calc R . .
C4 C 0.7701(2) 0.0523(3) 0.9453(3) 0.0299(9) Uani 1 1 d . . .
H4 H 0.7929 0.0994 1.0024 0.036 Uiso 1 1 calc R . .
C5 C 0.7598(2) 0.0914(3) 0.8483(3) 0.0274(9) Uani 1 1 d . . .
H5 H 0.7752 0.1697 0.8261 0.033 Uiso 1 1 calc R . .
C6 C 0.5027(2) 0.0318(3) 0.9560(3) 0.0235(8) Uani 1 1 d . . .
C7 C 0.5333(2) 0.1511(3) 0.9337(3) 0.0242(8) Uani 1 1 d . . .
C8 C 0.5057(2) 0.1285(3) 0.8306(3) 0.0236(8) Uani 1 1 d . . .
C9 C 0.4775(2) 0.0081(3) 0.8522(3) 0.0247(8) Uani 1 1 d . . .
C10 C 0.7011(3) -0.0057(4) 0.6825(3) 0.0313(9) Uani 1 1 d . . .
C11 C 0.6850(3) 0.1114(4) 0.5405(3) 0.0484(12) Uani 1 1 d . . .
H11A H 0.7385 0.0823 0.5071 0.073 Uiso 1 1 calc R . .
H11B H 0.6733 0.1918 0.5243 0.073 Uiso 1 1 calc R . .
H11C H 0.6254 0.0673 0.5216 0.073 Uiso 1 1 calc R . .
C12 C 0.5500(2) 0.2554(3) 0.9956(3) 0.0265(8) Uani 1 1 d . . .
C13 C 0.4687(3) 0.2990(3) 1.0382(3) 0.0387(10) Uani 1 1 d . . .
H13 H 0.4068 0.2631 1.0247 0.046 Uiso 1 1 calc R . .
C14 C 0.4773(3) 0.3942(4) 1.0999(3) 0.0469(12) Uani 1 1 d . . .
H14 H 0.4213 0.4228 1.1257 0.056 Uiso 1 1 calc R . .
C15 C 0.5685(3) 0.4456(4) 1.1225(3) 0.0428(11) Uani 1 1 d . . .
H15 H 0.5753 0.5086 1.1648 0.051 Uiso 1 1 calc R . .
C16 C 0.6501(3) 0.4036(4) 1.0822(4) 0.0502(12) Uani 1 1 d . . .
H16 H 0.7124 0.4381 1.0982 0.060 Uiso 1 1 calc R . .
C17 C 0.6408(3) 0.3101(3) 1.0178(3) 0.0404(11) Uani 1 1 d . . .
H17 H 0.6963 0.2844 0.9896 0.048 Uiso 1 1 calc R . .
C18 C 0.4999(2) 0.1991(3) 0.7430(3) 0.0244(8) Uani 1 1 d . . .
C19 C 0.5395(2) 0.3110(3) 0.7449(3) 0.0302(9) Uani 1 1 d . . .
H19 H 0.5709 0.3407 0.8028 0.036 Uiso 1 1 calc R . .
C20 C 0.5330(2) 0.3790(4) 0.6619(3) 0.0349(10) Uani 1 1 d . . .
H20 H 0.5594 0.4538 0.6644 0.042 Uiso 1 1 calc R . .
C21 C 0.4873(3) 0.3352(4) 0.5756(3) 0.0372(10) Uani 1 1 d . . .
H21 H 0.4836 0.3806 0.5199 0.045 Uiso 1 1 calc R . .
C22 C 0.4470(3) 0.2250(4) 0.5710(3) 0.0356(10) Uani 1 1 d . . .
H22 H 0.4161 0.1963 0.5125 0.043 Uiso 1 1 calc R . .
C23 C 0.4526(3) 0.1566(3) 0.6544(3) 0.0306(9) Uani 1 1 d . . .
H23 H 0.4248 0.0824 0.6514 0.037 Uiso 1 1 calc R . .
C24 C 0.4147(3) -0.0798(3) 0.7975(3) 0.0270(8) Uani 1 1 d . . .
C25 C 0.4479(3) -0.1565(4) 0.7315(3) 0.0385(10) Uani 1 1 d . . .
H25 H 0.5146 -0.1554 0.7199 0.046 Uiso 1 1 calc R . .
C26 C 0.3818(3) -0.2360(4) 0.6818(3) 0.0486(12) Uani 1 1 d . . .
H26 H 0.4049 -0.2884 0.6385 0.058 Uiso 1 1 calc R . .
C27 C 0.2824(3) -0.2363(4) 0.6973(3) 0.0430(11) Uani 1 1 d . . .
H27 H 0.2388 -0.2896 0.6646 0.052 Uiso 1 1 calc R . .
C28 C 0.2472(3) -0.1588(4) 0.7605(3) 0.0430(11) Uani 1 1 d . . .
H28 H 0.1797 -0.1581 0.7695 0.052 Uiso 1 1 calc R . .
C29 C 0.3133(3) -0.0813(4) 0.8108(3) 0.0362(10) Uani 1 1 d . . .
H29 H 0.2896 -0.0293 0.8542 0.043 Uiso 1 1 calc R . .

loop_
_atom_site_aniso_label
_atom_site_aniso_U_11
_atom_site_aniso_U_22
_atom_site_aniso_U_33
_atom_site_aniso_U_23
_atom_site_aniso_U_13
_atom_site_aniso_U_12
Co1 0.0171(2) 0.0290(3) 0.0212(3) -0.0001(2) 0.00273(19) -0.0002(2)
O1 0.0452(16) 0.0484(18) 0.0315(18) -0.0088(15) 0.0061(13) -0.0008(14)
O2 0.0404(15) 0.0466(18) 0.0277(17) 0.0077(14) 0.0104(13) 0.0009(13)
C1 0.0182(16) 0.033(2) 0.028(2) 0.0002(17) 0.0076(15) 0.0026(14)
C2 0.0250(17) 0.032(2) 0.033(3) -0.0020(19) 0.0039(16) 0.0049(16)
C3 0.0252(17) 0.035(2) 0.026(2) 0.0062(18) 0.0002(16) 0.0074(15)
C4 0.0197(16) 0.039(2) 0.029(2) -0.0045(19) -0.0020(16) 0.0006(15)
C5 0.0161(15) 0.035(2) 0.032(2) -0.0017(19) 0.0056(15) -0.0030(15)
C6 0.0172(15) 0.0298(19) 0.024(2) -0.0028(17) 0.0040(14) 0.0029(15)
C7 0.0144(15) 0.031(2) 0.028(2) 0.0006(17) 0.0027(15) -0.0007(14)
C8 0.0155(15) 0.032(2) 0.023(2) 0.0052(17) 0.0011(14) 0.0007(14)
C9 0.0177(15) 0.034(2) 0.023(2) 0.0006(17) 0.0032(15) -0.0005(14)
C10 0.0217(17) 0.040(2) 0.033(3) -0.001(2) 0.0081(17) 0.0063(16)
C11 0.048(2) 0.069(3) 0.029(3) 0.017(2) 0.012(2) 0.007(2)
C12 0.0229(17) 0.031(2) 0.025(2) 0.0076(18) -0.0010(15) 0.0004(15)
C13 0.032(2) 0.039(2) 0.046(3) -0.008(2) 0.0110(19) -0.0041(18)
C14 0.048(2) 0.044(3) 0.052(3) -0.011(2) 0.018(2) 0.002(2)
C15 0.053(3) 0.037(2) 0.037(3) -0.006(2) 0.002(2) 0.004(2)
C16 0.038(2) 0.043(3) 0.067(4) -0.009(3) -0.007(2) -0.006(2)
C17 0.0266(19) 0.037(2) 0.058(3) -0.013(2) 0.0067(19) 0.0008(17)
C18 0.0147(15) 0.033(2) 0.026(2) 0.0021(18) 0.0051(15) 0.0032(14)
C19 0.0234(17) 0.040(2) 0.026(2) 0.0040(19) 0.0016(16) -0.0011(16)
C20 0.0212(17) 0.040(2) 0.043(3) 0.010(2) 0.0030(17) -0.0009(16)
C21 0.0252(18) 0.051(3) 0.035(3) 0.016(2) 0.0026(18) 0.0026(18)
C22 0.034(2) 0.051(3) 0.020(2) 0.004(2) -0.0043(17) 0.0081(19)
C23 0.0276(18) 0.034(2) 0.029(2) 0.0033(19) 0.0008(17) 0.0018(16)
C24 0.0306(18) 0.0294(19) 0.021(2) 0.0060(17) 0.0022(16) -0.0010(16)
C25 0.032(2) 0.044(2) 0.038(3) -0.007(2) -0.0025(18) 0.0013(18)
C26 0.055(3) 0.051(3) 0.037(3) -0.014(2) -0.007(2) 0.001(2)
C27 0.046(2) 0.044(3) 0.036(3) -0.003(2) -0.007(2) -0.018(2)
C28 0.034(2) 0.053(3) 0.041(3) 0.004(2) -0.0010(19) -0.013(2)
C29 0.032(2) 0.043(2) 0.034(3) -0.004(2) 0.0047(18) -0.0054(18)

loop_
_atom_type_symbol
_atom_type_description
_atom_type_scat_dispersion_real
_atom_type_scat_dispersion_imag
_atom_type_scat_source
C C 0.0033 0.0016 'International Tables Vol C Tables 4.2.6.8 and 6.1.1.4'
H H 0.0000 0.0000 'International Tables Vol C Tables 4.2.6.8 and 6.1.1.4'
O O 0.0106 0.0060 'International Tables Vol C Tables 4.2.6.8 and 6.1.1.4'
Co Co 0.3494 0.9721 'International Tables Vol C Tables 4.2.6.8 and 6.1.1.4'

loop_
_geom_angle_atom_site_label_1
_geom_angle_atom_site_label_2
_geom_angle_atom_site_label_3
_geom_angle
_geom_angle_site_symmetry_1
_geom_angle_site_symmetry_3
_geom_angle_publ_flag
C7 Co1 C8 43.20(14) . . ?
C7 Co1 C9 63.37(14) . . ?
C8 Co1 C9 43.56(14) . . ?
C7 Co1 C6 43.35(13) . . ?
C8 Co1 C6 62.43(14) . . ?
C9 Co1 C6 43.10(14) . . ?
C7 Co1 C5 118.06(14) . . ?
C8 Co1 C5 116.12(14) . . ?
C9 Co1 C5 152.24(15) . . ?
C6 Co1 C5 156.90(15) . . ?
C7 Co1 C1 148.59(15) . . ?
C8 Co1 C1 116.25(15) . . ?
C9 Co1 C1 122.38(15) . . ?
C6 Co1 C1 162.23(15) . . ?
C5 Co1 C1 40.86(14) . . ?
C7 Co1 C4 112.41(14) . . ?
C8 Co1 C4 141.76(15) . . ?
C9 Co1 C4 167.66(16) . . ?
C6 Co1 C4 125.42(15) . . ?
C5 Co1 C4 40.03(14) . . ?
C1 Co1 C4 67.71(15) . . ?
C7 Co1 C2 170.77(15) . . ?
C8 Co1 C2 142.32(15) . . ?
C9 Co1 C2 114.90(15) . . ?
C6 Co1 C2 128.69(14) . . ?
C5 Co1 C2 68.06(15) . . ?
C1 Co1 C2 40.52(14) . . ?
C4 Co1 C2 67.22(15) . . ?
C7 Co1 C3 134.31(15) . . ?
C8 Co1 C3 176.25(15) . . ?
C9 Co1 C3 133.96(15) . . ?
C6 Co1 C3 113.82(15) . . ?
C5 Co1 C3 67.26(15) . . ?
C1 Co1 C3 67.29(15) . . ?
C4 Co1 C3 39.82(14) . . ?
C2 Co1 C3 39.61(14) . . ?
C10 O2 C11 116.5(3) . . ?
C2 C1 C5 107.5(3) . . ?
C2 C1 C10 124.7(3) . . ?
C5 C1 C10 127.8(3) . . ?
C2 C1 Co1 70.6(2) . . ?
C5 C1 Co1 69.5(2) . . ?
C10 C1 Co1 124.3(2) . . ?
C3 C2 C1 107.7(3) . . ?
C3 C2 Co1 70.5(2) . . ?
C1 C2 Co1 68.9(2) . . ?
C3 C2 H2 126.2 . . ?
C1 C2 H2 126.2 . . ?
Co1 C2 H2 126.2 . . ?
C2 C3 C4 108.6(4) . . ?
C2 C3 Co1 69.9(2) . . ?
C4 C3 Co1 69.44(19) . . ?
C2 C3 H3 125.7 . . ?
C4 C3 H3 125.7 . . ?
Co1 C3 H3 125.7 . . ?
C5 C4 C3 108.4(3) . . ?
C5 C4 Co1 69.35(19) . . ?
C3 C4 Co1 70.74(19) . . ?
C5 C4 H4 125.8 . . ?
C3 C4 H4 125.8 . . ?
Co1 C4 H4 125.8 . . ?
C4 C5 C1 107.7(3) . . ?
C4 C5 Co1 70.63(19) . . ?
C1 C5 Co1 69.68(19) . . ?
C4 C5 H5 126.1 . . ?
C1 C5 H5 126.1 . . ?
Co1 C5 H5 126.1 . . ?
C6 C6 C9 135.6(4) 3_657 . ?
C6 C6 C7 134.1(4) 3_657 . ?
C9 C6 C7 90.2(3) . . ?
C6 C6 Co1 124.1(3) 3_657 . ?
C9 C6 Co1 67.63(18) . . ?
C7 C6 Co1 67.35(18) . . ?
C8 C7 C6 89.7(3) . . ?
C8 C7 C12 136.0(3) . . ?
C6 C7 C12 131.3(3) . . ?
C8 C7 Co1 68.45(19) . . ?
C6 C7 Co1 69.30(19) . . ?
C12 C7 Co1 133.8(2) . . ?
C18 C8 C7 134.6(3) . . ?
C18 C8 C9 134.6(3) . . ?
C7 C8 C9 90.6(3) . . ?
C18 C8 Co1 125.0(2) . . ?
C7 C8 Co1 68.35(18) . . ?
C9 C8 Co1 68.33(18) . . ?
C6 C9 C24 133.5(3) . . ?
C6 C9 C8 89.4(3) . . ?
C24 C9 C8 133.2(3) . . ?
C6 C9 Co1 69.27(18) . . ?
C24 C9 Co1 135.6(3) . . ?
C8 C9 Co1 68.11(17) . . ?
O1 C10 O2 124.0(4) . . ?
O1 C10 C1 124.5(4) . . ?
O2 C10 C1 111.6(3) . . ?
O2 C11 H11A 109.5 . . ?
O2 C11 H11B 109.5 . . ?
H11A C11 H11B 109.5 . . ?
O2 C11 H11C 109.5 . . ?
H11A C11 H11C 109.5 . . ?
H11B C11 H11C 109.5 . . ?
C17 C12 C13 117.3(4) . . ?
C17 C12 C7 124.9(3) . . ?
C13 C12 C7 117.7(3) . . ?
C14 C13 C12 122.2(4) . . ?
C14 C13 H13 118.9 . . ?
C12 C13 H13 118.9 . . ?
C15 C14 C13 119.5(4) . . ?
C15 C14 H14 120.2 . . ?
C13 C14 H14 120.2 . . ?
C14 C15 C16 119.5(4) . . ?
C14 C15 H15 120.2 . . ?
C16 C15 H15 120.2 . . ?
C15 C16 C17 120.9(4) . . ?
C15 C16 H16 119.6 . . ?
C17 C16 H16 119.6 . . ?
C12 C17 C16 120.5(4) . . ?
C12 C17 H17 119.7 . . ?
C16 C17 H17 119.7 . . ?
C19 C18 C23 118.1(3) . . ?
C19 C18 C8 121.0(3) . . ?
C23 C18 C8 120.9(3) . . ?
C20 C19 C18 121.2(4) . . ?
C20 C19 H19 119.4 . . ?
C18 C19 H19 119.4 . . ?
C21 C20 C19 119.8(4) . . ?
C21 C20 H20 120.1 . . ?
C19 C20 H20 120.1 . . ?
C22 C21 C20 120.7(4) . . ?
C22 C21 H21 119.7 . . ?
C20 C21 H21 119.7 . . ?
C21 C22 C23 119.8(4) . . ?
C21 C22 H22 120.1 . . ?
C23 C22 H22 120.1 . . ?
C22 C23 C18 120.5(4) . . ?
C22 C23 H23 119.8 . . ?
C18 C23 H23 119.8 . . ?
C25 C24 C29 118.3(4) . . ?
C25 C24 C9 124.7(3) . . ?
C29 C24 C9 116.9(3) . . ?
C24 C25 C26 120.5(4) . . ?
C24 C25 H25 119.8 . . ?
C26 C25 H25 119.8 . . ?
C27 C26 C25 119.9(4) . . ?
C27 C26 H26 120.0 . . ?
C25 C26 H26 120.0 . . ?
C28 C27 C26 120.6(4) . . ?
C28 C27 H27 119.7 . . ?
C26 C27 H27 119.7 . . ?
C27 C28 C29 119.3(4) . . ?
C27 C28 H28 120.3 . . ?
C29 C28 H28 120.3 . . ?
C28 C29 C24 121.3(4) . . ?
C28 C29 H29 119.3 . . ?
C24 C29 H29 119.3 . . ?

loop_
_geom_bond_atom_site_label_1
_geom_bond_atom_site_label_2
_geom_bond_distance
_geom_bond_site_symmetry_2
_geom_bond_publ_flag
Co1 C7 1.983(3) . ?
Co1 C8 1.984(3) . ?
Co1 C9 1.987(3) . ?
Co1 C6 2.010(3) . ?
Co1 C5 2.053(3) . ?
Co1 C1 2.057(3) . ?
Co1 C4 2.070(3) . ?
Co1 C2 2.079(4) . ?
Co1 C3 2.087(3) . ?
O1 C10 1.211(5) . ?
O2 C10 1.344(5) . ?
O2 C11 1.450(5) . ?
C1 C2 1.432(5) . ?
C1 C5 1.435(5) . ?
C1 C10 1.459(6) . ?
C2 C3 1.412(5) . ?
C2 H2 0.9800 . ?
C3 C4 1.416(5) . ?
C3 H3 0.9800 . ?
C4 C5 1.411(5) . ?
C4 H4 0.9800 . ?
C5 H5 0.9800 . ?
C6 C6 1.432(7) 3_657 ?
C6 C9 1.468(5) . ?
C6 C7 1.475(5) . ?
C7 C8 1.460(5) . ?
C7 C12 1.477(5) . ?
C8 C18 1.457(5) . ?
C8 C9 1.473(5) . ?
C9 C24 1.472(5) . ?
C11 H11A 0.9600 . ?
C11 H11B 0.9600 . ?
C11 H11C 0.9600 . ?
C12 C17 1.377(5) . ?
C12 C13 1.394(5) . ?
C13 C14 1.386(6) . ?
C13 H13 0.9300 . ?
C14 C15 1.366(6) . ?
C14 H14 0.9300 . ?
C15 C16 1.375(6) . ?
C15 H15 0.9300 . ?
C16 C17 1.396(6) . ?
C16 H16 0.9300 . ?
C17 H17 0.9300 . ?
C18 C19 1.391(5) . ?
C18 C23 1.408(5) . ?
C19 C20 1.387(5) . ?
C19 H19 0.9300 . ?
C20 C21 1.378(5) . ?
C20 H20 0.9300 . ?
C21 C22 1.376(6) . ?
C21 H21 0.9300 . ?
C22 C23 1.394(5) . ?
C22 H22 0.9300 . ?
C23 H23 0.9300 . ?
C24 C25 1.383(5) . ?
C24 C29 1.397(5) . ?
C25 C26 1.400(5) . ?
C25 H25 0.9300 . ?
C26 C27 1.378(6) . ?
C26 H26 0.9300 . ?
C27 C28 1.372(6) . ?
C27 H27 0.9300 . ?
C28 C29 1.391(5) . ?
C28 H28 0.9300 . ?
C29 H29 0.9300 . ?

loop_
_geom_torsion_atom_site_label_1
_geom_torsion_atom_site_label_2
_geom_torsion_atom_site_label_3
_geom_torsion_atom_site_label_4
_geom_torsion
_geom_torsion_site_symmetry_1
_geom_torsion_site_symmetry_2
_geom_torsion_site_symmetry_3
_geom_torsion_site_symmetry_4
_geom_torsion_publ_flag
C7 Co1 C1 C2 177.4(3) . . . . ?
C8 Co1 C1 C2 -141.4(2) . . . . ?
C9 Co1 C1 C2 -91.5(2) . . . . ?
C6 Co1 C1 C2 -60.1(5) . . . . ?
C5 Co1 C1 C2 118.3(3) . . . . ?
C4 Co1 C1 C2 80.5(2) . . . . ?
C3 Co1 C1 C2 37.3(2) . . . . ?
C7 Co1 C1 C5 59.1(4) . . . . ?
C8 Co1 C1 C5 100.4(2) . . . . ?
C9 Co1 C1 C5 150.3(2) . . . . ?
C6 Co1 C1 C5 -178.4(4) . . . . ?
C4 Co1 C1 C5 -37.7(2) . . . . ?
C2 Co1 C1 C5 -118.3(3) . . . . ?
C3 Co1 C1 C5 -81.0(2) . . . . ?
C7 Co1 C1 C10 -63.3(4) . . . . ?
C8 Co1 C1 C10 -22.0(4) . . . . ?
C9 Co1 C1 C10 27.9(4) . . . . ?
C6 Co1 C1 C10 59.2(6) . . . . ?
C5 Co1 C1 C10 -122.4(4) . . . . ?
C4 Co1 C1 C10 -160.1(4) . . . . ?
C2 Co1 C1 C10 119.3(4) . . . . ?
C3 Co1 C1 C10 156.6(4) . . . . ?
C5 C1 C2 C3 -0.2(4) . . . . ?
C10 C1 C2 C3 -179.0(3) . . . . ?
Co1 C1 C2 C3 -60.1(2) . . . . ?
C5 C1 C2 Co1 59.9(2) . . . . ?
C10 C1 C2 Co1 -118.9(3) . . . . ?
C9 Co1 C2 C3 -129.8(2) . . . . ?
C6 Co1 C2 C3 -81.0(3) . . . . ?
C5 Co1 C2 C3 80.4(2) . . . . ?
C1 Co1 C2 C3 118.8(3) . . . . ?
C4 Co1 C2 C3 37.0(2) . . . . ?
C8 Co1 C2 C1 66.4(3) . . . . ?
C9 Co1 C2 C1 111.5(2) . . . . ?
C6 Co1 C2 C1 160.2(2) . . . . ?
C5 Co1 C2 C1 -38.4(2) . . . . ?
C4 Co1 C2 C1 -81.8(2) . . . . ?
C3 Co1 C2 C1 -118.8(3) . . . . ?
C1 C2 C3 C4 0.3(4) . . . . ?
Co1 C2 C3 C4 -58.8(2) . . . . ?
C1 C2 C3 Co1 59.1(2) . . . . ?
C7 Co1 C3 C2 169.7(2) . . . . ?
C9 Co1 C3 C2 75.6(3) . . . . ?
C6 Co1 C3 C2 122.6(2) . . . . ?
C5 Co1 C3 C2 -82.6(2) . . . . ?
C1 Co1 C3 C2 -38.1(2) . . . . ?
C4 Co1 C3 C2 -120.1(3) . . . . ?
C7 Co1 C3 C4 -70.2(3) . . . . ?
C9 Co1 C3 C4 -164.3(2) . . . . ?
C6 Co1 C3 C4 -117.4(2) . . . . ?
C5 Co1 C3 C4 37.5(2) . . . . ?
C1 Co1 C3 C4 81.9(2) . . . . ?
C2 Co1 C3 C4 120.1(3) . . . . ?
C2 C3 C4 C5 -0.3(4) . . . . ?
Co1 C3 C4 C5 -59.3(2) . . . . ?
C2 C3 C4 Co1 59.1(2) . . . . ?
C7 Co1 C4 C5 -107.5(2) . . . . ?
C8 Co1 C4 C5 -66.1(3) . . . . ?
C9 Co1 C4 C5 -174.9(6) . . . . ?
C6 Co1 C4 C5 -155.3(2) . . . . ?
C1 Co1 C4 C5 38.5(2) . . . . ?
C2 Co1 C4 C5 82.5(2) . . . . ?
C3 Co1 C4 C5 119.3(3) . . . . ?
C7 Co1 C4 C3 133.2(2) . . . . ?
C8 Co1 C4 C3 174.6(2) . . . . ?
C9 Co1 C4 C3 65.8(7) . . . . ?
C6 Co1 C4 C3 85.5(3) . . . . ?
C5 Co1 C4 C3 -119.3(3) . . . . ?
C1 Co1 C4 C3 -80.8(2) . . . . ?
C2 Co1 C4 C3 -36.8(2) . . . . ?
C3 C4 C5 C1 0.1(4) . . . . ?
Co1 C4 C5 C1 -60.1(2) . . . . ?
C3 C4 C5 Co1 60.2(2) . . . . ?
C2 C1 C5 C4 0.1(4) . . . . ?
C10 C1 C5 C4 178.8(3) . . . . ?
Co1 C1 C5 C4 60.7(2) . . . . ?
C2 C1 C5 Co1 -60.6(2) . . . . ?
C10 C1 C5 Co1 118.1(3) . . . . ?
C7 Co1 C5 C4 92.1(2) . . . . ?
C8 Co1 C5 C4 140.9(2) . . . . ?
C9 Co1 C5 C4 177.7(3) . . . . ?
C6 Co1 C5 C4 60.4(4) . . . . ?
C1 Co1 C5 C4 -118.3(3) . . . . ?
C2 Co1 C5 C4 -80.2(2) . . . . ?
C3 Co1 C5 C4 -37.3(2) . . . . ?
C7 Co1 C5 C1 -149.5(2) . . . . ?
C8 Co1 C5 C1 -100.7(2) . . . . ?
C9 Co1 C5 C1 -64.0(4) . . . . ?
C6 Co1 C5 C1 178.7(3) . . . . ?
C4 Co1 C5 C1 118.3(3) . . . . ?
C2 Co1 C5 C1 38.1(2) . . . . ?
C3 Co1 C5 C1 81.1(2) . . . . ?
C7 Co1 C6 C6 -128.9(5) . . . 3_657 ?
C8 Co1 C6 C6 -178.8(5) . . . 3_657 ?
C9 Co1 C6 C6 130.9(5) . . . 3_657 ?
C5 Co1 C6 C6 -86.4(6) . . . 3_657 ?
C1 Co1 C6 C6 90.9(6) . . . 3_657 ?
C4 Co1 C6 C6 -43.0(5) . . . 3_657 ?
C2 Co1 C6 C6 44.7(5) . . . 3_657 ?
C3 Co1 C6 C6 1.2(5) . . . 3_657 ?
C7 Co1 C6 C9 100.2(3) . . . . ?
C8 Co1 C6 C9 50.3(2) . . . . ?
C5 Co1 C6 C9 142.7(3) . . . . ?
C1 Co1 C6 C9 -40.0(5) . . . . ?
C4 Co1 C6 C9 -174.0(2) . . . . ?
C2 Co1 C6 C9 -86.2(2) . . . . ?
C3 Co1 C6 C9 -129.7(2) . . . . ?
C8 Co1 C6 C7 -49.8(2) . . . . ?
C9 Co1 C6 C7 -100.2(3) . . . . ?
C5 Co1 C6 C7 42.5(4) . . . . ?
C1 Co1 C6 C7 -140.2(4) . . . . ?
C4 Co1 C6 C7 85.9(2) . . . . ?
C2 Co1 C6 C7 173.6(2) . . . . ?
C3 Co1 C6 C7 130.1(2) . . . . ?
C6 C6 C7 C8 -176.7(5) 3_657 . . . ?
C9 C6 C7 C8 1.5(2) . . . . ?
Co1 C6 C7 C8 67.00(17) . . . . ?
C6 C6 C7 C12 -14.5(7) 3_657 . . . ?
C9 C6 C7 C12 163.7(3) . . . . ?
Co1 C6 C7 C12 -130.8(4) . . . . ?
C6 C6 C7 Co1 116.3(5) 3_657 . . . ?
C9 C6 C7 Co1 -65.54(18) . . . . ?
C9 Co1 C7 C8 -49.4(2) . . . . ?
C6 Co1 C7 C8 -98.2(3) . . . . ?
C5 Co1 C7 C8 99.3(2) . . . . ?
C1 Co1 C7 C8 59.7(3) . . . . ?
C4 Co1 C7 C8 143.3(2) . . . . ?
C3 Co1 C7 C8 -176.0(2) . . . . ?
C8 Co1 C7 C6 98.2(3) . . . . ?
C9 Co1 C7 C6 48.8(2) . . . . ?
C5 Co1 C7 C6 -162.5(2) . . . . ?
C1 Co1 C7 C6 158.0(3) . . . . ?
C4 Co1 C7 C6 -118.5(2) . . . . ?
C3 Co1 C7 C6 -77.8(3) . . . . ?
C8 Co1 C7 C12 -133.9(4) . . . . ?
C9 Co1 C7 C12 176.7(4) . . . . ?
C6 Co1 C7 C12 127.9(4) . . . . ?
C5 Co1 C7 C12 -34.6(4) . . . . ?
C1 Co1 C7 C12 -74.1(5) . . . . ?
C4 Co1 C7 C12 9.5(4) . . . . ?
C3 Co1 C7 C12 50.1(4) . . . . ?
C6 C7 C8 C18 173.9(3) . . . . ?
C12 C7 C8 C18 13.2(6) . . . . ?
Co1 C7 C8 C18 -118.3(4) . . . . ?
C6 C7 C8 C9 -1.5(2) . . . . ?
C12 C7 C8 C9 -162.2(4) . . . . ?
Co1 C7 C8 C9 66.34(18) . . . . ?
C6 C7 C8 Co1 -67.79(17) . . . . ?
C12 C7 C8 Co1 131.5(4) . . . . ?
C7 Co1 C8 C18 130.2(4) . . . . ?
C9 Co1 C8 C18 -130.1(4) . . . . ?
C6 Co1 C8 C18 -179.8(4) . . . . ?
C5 Co1 C8 C18 26.1(4) . . . . ?
C1 Co1 C8 C18 -19.7(4) . . . . ?
C4 Co1 C8 C18 67.0(4) . . . . ?
C2 Co1 C8 C18 -61.3(4) . . . . ?
C9 Co1 C8 C7 99.8(3) . . . . ?
C6 Co1 C8 C7 50.03(19) . . . . ?
C5 Co1 C8 C7 -104.1(2) . . . . ?
C1 Co1 C8 C7 -149.9(2) . . . . ?
C4 Co1 C8 C7 -63.2(3) . . . . ?
C2 Co1 C8 C7 168.6(2) . . . . ?
C7 Co1 C8 C9 -99.8(3) . . . . ?
C6 Co1 C8 C9 -49.7(2) . . . . ?
C5 Co1 C8 C9 156.1(2) . . . . ?
C1 Co1 C8 C9 110.4(2) . . . . ?
C4 Co1 C8 C9 -162.9(2) . . . . ?
C2 Co1 C8 C9 68.8(3) . . . . ?
C6 C6 C9 C24 17.4(7) 3_657 . . . ?
C7 C6 C9 C24 -160.7(4) . . . . ?
Co1 C6 C9 C24 134.0(4) . . . . ?
C6 C6 C9 C8 176.7(5) 3_657 . . . ?
C7 C6 C9 C8 -1.5(2) . . . . ?
Co1 C6 C9 C8 -66.73(17) . . . . ?
C6 C6 C9 Co1 -116.6(5) 3_657 . . . ?
C7 C6 C9 Co1 65.28(17) . . . . ?
C18 C8 C9 C6 -173.9(4) . . . . ?
C7 C8 C9 C6 1.5(2) . . . . ?
Co1 C8 C9 C6 67.82(18) . . . . ?
C18 C8 C9 C24 -14.5(6) . . . . ?
C7 C8 C9 C24 160.8(4) . . . . ?
Co1 C8 C9 C24 -132.8(4) . . . . ?
C18 C8 C9 Co1 118.3(4) . . . . ?
C7 C8 C9 Co1 -66.35(17) . . . . ?
C7 Co1 C9 C6 -49.1(2) . . . . ?
C8 Co1 C9 C6 -98.1(3) . . . . ?
C5 Co1 C9 C6 -149.3(3) . . . . ?
C1 Co1 C9 C6 166.6(2) . . . . ?
C4 Co1 C9 C6 23.7(8) . . . . ?
C2 Co1 C9 C6 120.8(2) . . . . ?
C3 Co1 C9 C6 77.9(3) . . . . ?
C7 Co1 C9 C24 179.2(4) . . . . ?
C8 Co1 C9 C24 130.2(5) . . . . ?
C6 Co1 C9 C24 -131.7(5) . . . . ?
C5 Co1 C9 C24 78.9(5) . . . . ?
C1 Co1 C9 C24 34.8(4) . . . . ?
C4 Co1 C9 C24 -108.1(7) . . . . ?
C2 Co1 C9 C24 -10.9(4) . . . . ?
C3 Co1 C9 C24 -53.8(5) . . . . ?
C7 Co1 C9 C8 49.0(2) . . . . ?
C6 Co1 C9 C8 98.1(3) . . . . ?
C5 Co1 C9 C8 -51.2(4) . . . . ?
C1 Co1 C9 C8 -95.3(2) . . . . ?
C4 Co1 C9 C8 121.8(7) . . . . ?
C2 Co1 C9 C8 -141.1(2) . . . . ?
C3 Co1 C9 C8 176.0(2) . . . . ?
C11 O2 C10 O1 3.0(5) . . . . ?
C11 O2 C10 C1 -176.6(3) . . . . ?
C2 C1 C10 O1 -3.9(5) . . . . ?
C5 C1 C10 O1 177.5(3) . . . . ?
Co1 C1 C10 O1 -93.0(4) . . . . ?
C2 C1 C10 O2 175.7(3) . . . . ?
C5 C1 C10 O2 -2.8(5) . . . . ?
Co1 C1 C10 O2 86.7(3) . . . . ?
C8 C7 C12 C17 -91.0(5) . . . . ?
C6 C7 C12 C17 115.1(4) . . . . ?
Co1 C7 C12 C17 14.1(6) . . . . ?
C8 C7 C12 C13 91.9(5) . . . . ?
C6 C7 C12 C13 -62.0(5) . . . . ?
Co1 C7 C12 C13 -162.9(3) . . . . ?
C17 C12 C13 C14 0.6(6) . . . . ?
C7 C12 C13 C14 177.9(4) . . . . ?
C12 C13 C14 C15 -1.9(7) . . . . ?
C13 C14 C15 C16 1.2(7) . . . . ?
C14 C15 C16 C17 0.7(7) . . . . ?
C13 C12 C17 C16 1.4(6) . . . . ?
C7 C12 C17 C16 -175.7(4) . . . . ?
C15 C16 C17 C12 -2.1(7) . . . . ?
C7 C8 C18 C19 10.7(5) . . . . ?
C9 C8 C18 C19 -175.8(3) . . . . ?
Co1 C8 C18 C19 -82.6(4) . . . . ?
C7 C8 C18 C23 -168.2(3) . . . . ?
C9 C8 C18 C23 5.3(5) . . . . ?
Co1 C8 C18 C23 98.5(3) . . . . ?
C23 C18 C19 C20 -0.2(5) . . . . ?
C8 C18 C19 C20 -179.1(3) . . . . ?
C18 C19 C20 C21 -0.5(5) . . . . ?
C19 C20 C21 C22 0.7(5) . . . . ?
C20 C21 C22 C23 -0.2(6) . . . . ?
C21 C22 C23 C18 -0.5(5) . . . . ?
C19 C18 C23 C22 0.7(5) . . . . ?
C8 C18 C23 C22 179.7(3) . . . . ?
C6 C9 C24 C25 -122.6(4) . . . . ?
C8 C9 C24 C25 86.5(5) . . . . ?
Co1 C9 C24 C25 -16.8(6) . . . . ?
C6 C9 C24 C29 60.5(5) . . . . ?
C8 C9 C24 C29 -90.5(5) . . . . ?
Co1 C9 C24 C29 166.3(3) . . . . ?
C29 C24 C25 C26 -2.1(6) . . . . ?
C9 C24 C25 C26 -179.0(4) . . . . ?
C24 C25 C26 C27 1.4(6) . . . . ?
C25 C26 C27 C28 0.5(7) . . . . ?
C26 C27 C28 C29 -1.5(7) . . . . ?
C27 C28 C29 C24 0.7(6) . . . . ?
C25 C24 C29 C28 1.0(6) . . . . ?
C9 C24 C29 C28 178.2(4) . . . . ?
